data_7001918
loop_
_publ_author_name
'Mullice, Lucy A.'
'Thorp-Greenwood, Flora L.'
'Laye, Rebecca H.'
'Coogan, Michael P.'
'Kariuki, Benson M.'
'Pope, Simon J.A.'

_publ_section_title
;
 The coordination chemistry of fluorescent pyridinyl-- and
 quinolinyl--phthalimide ligands with the {AuI--PPh3} cationic unit
;
_journal_issue 34
_journal_name_full 'Dalton Transactions'
_journal_page_first 6836
_journal_page_last 6842
_journal_paper_doi 10.1039/b905123f
_journal_year 2009
_chemical_formula_moiety 'C32 H25 Au N2 O2 P, C F3 O3 S'
_chemical_formula_sum 'C33 H25 Au F3 N2 O5 P S'
_chemical_formula_weight 846.55
_chemical_name_systematic
;
?
;
_space_group_IT_number 14
_symmetry_cell_setting monoclinic
_symmetry_space_group_name_Hall '-P 2ybc'
_symmetry_space_group_name_H-M 'P 1 21/c 1'
_atom_sites_solution_hydrogens geom
_atom_sites_solution_primary direct
_atom_sites_solution_secondary difmap
_audit_creation_method SHELXL-97
_cell_angle_alpha 90.00
_cell_angle_beta 95.8970(10)
_cell_angle_gamma 90.00
_cell_formula_units_Z 4
_cell_length_a 8.5090(2)
_cell_length_b 21.2850(5)
_cell_length_c 18.1110(3)
_cell_measurement_reflns_used 5781
_cell_measurement_temperature 150(2)
_cell_measurement_theta_max 27.52
_cell_measurement_theta_min 2.22
_cell_volume 3262.80(12)
_computing_cell_refinement DENZO/SCALEPACK
_computing_data_collection 'COLLECT,Nonius BV, 1997-2001'
_computing_data_reduction DENZO/SCALEPACK
_computing_structure_refinement SHELXL-97
_computing_structure_solution SHELXs-97
_diffrn_ambient_temperature 150(2)
_diffrn_measured_fraction_theta_full 0.993
_diffrn_measured_fraction_theta_max 0.993
_diffrn_measurement_device_type 'Nonius KappaCCD'
_diffrn_measurement_method 'CCD scans'
_diffrn_radiation_monochromator graphite
_diffrn_radiation_source 'fine-focus sealed tube'
_diffrn_radiation_type MoK\a
_diffrn_radiation_wavelength 0.71073
_diffrn_reflns_av_R_equivalents 0.0394
_diffrn_reflns_av_sigmaI/netI 0.0654
_diffrn_reflns_limit_h_max 11
_diffrn_reflns_limit_h_min -11
_diffrn_reflns_limit_k_max 25
_diffrn_reflns_limit_k_min -27
_diffrn_reflns_limit_l_max 23
_diffrn_reflns_limit_l_min -23
_diffrn_reflns_number 12672
_diffrn_reflns_theta_full 27.52
_diffrn_reflns_theta_max 27.52
_diffrn_reflns_theta_min 2.22
_exptl_absorpt_coefficient_mu 4.682
_exptl_absorpt_correction_T_max 0.4544
_exptl_absorpt_correction_T_min 0.4544
_exptl_absorpt_correction_type multi-scan
_exptl_absorpt_process_details Denzo/scalepack
_exptl_crystal_colour colourless
_exptl_crystal_density_diffrn 1.723
_exptl_crystal_density_method 'not measured'
_exptl_crystal_description block
_exptl_crystal_F_000 1656
_exptl_crystal_size_max 0.20
_exptl_crystal_size_mid 0.20
_exptl_crystal_size_min 0.20
_refine_diff_density_max 1.052
_refine_diff_density_min -0.955
_refine_diff_density_rms 0.145
_refine_ls_extinction_method none
_refine_ls_goodness_of_fit_ref 1.040
_refine_ls_hydrogen_treatment constr
_refine_ls_matrix_type full
_refine_ls_number_parameters 415
_refine_ls_number_reflns 7455
_refine_ls_number_restraints 0
_refine_ls_restrained_S_all 1.040
_refine_ls_R_factor_all 0.0592
_refine_ls_R_factor_gt 0.0380
_refine_ls_shift/su_max 0.001
_refine_ls_shift/su_mean 0.000
_refine_ls_structure_factor_coef Fsqd
_refine_ls_weighting_details 'calc w=1/[\s^2^(Fo^2^)+(0.0102P)^2^+5.3775P] where P=(Fo^2^+2Fc^2^)/3'
_refine_ls_weighting_scheme calc
_refine_ls_wR_factor_gt 0.0680
_refine_ls_wR_factor_ref 0.0746
_reflns_number_gt 5781
_reflns_number_total 7455
_reflns_threshold_expression >2sigma(I)
_cod_data_source_file b905123f.txt
_cod_data_source_block sp0804
_cod_depositor_comments
;
The following automatic conversions were performed:
'_symmetry_cell_setting' value 'Monoclinic' changed to 'monoclinic'
according to '/home/saulius/struct/CIF-dictionaries/cif_core.dic'
dictionary named 'cif_core.dic' version 2.4.1 from 2010-06-29.

Automatic conversion script
Id: cif_fix_enum 1527 2010-12-29 10:47:43Z saulius 
;
_cod_original_sg_symbol_H-M P21/c
_cod_database_code 7001918

loop_
_symmetry_equiv_pos_as_xyz
'x, y, z'
'-x, y+1/2, -z+1/2'
'-x, -y, -z'
'x, -y-1/2, z-1/2'

loop_
_atom_site_label
_atom_site_type_symbol
_atom_site_fract_x
_atom_site_fract_y
_atom_site_fract_z
_atom_site_U_iso_or_equiv
_atom_site_adp_type
_atom_site_occupancy
_atom_site_symmetry_multiplicity
_atom_site_calc_flag
_atom_site_refinement_flags
_atom_site_disorder_assembly
_atom_site_disorder_group
C1 C 0.1250(6) 0.8730(2) 0.6888(2) 0.0286(11) Uani 1 1 d . . .
C2 C 0.1979(5) 0.8191(2) 0.7327(2) 0.0245(10) Uani 1 1 d . . .
C3 C 0.1266(6) 0.7702(2) 0.7682(2) 0.0310(11) Uani 1 1 d . . .
H3 H 0.0151 0.7675 0.7678 0.037 Uiso 1 1 calc R . .
C4 C 0.2257(7) 0.7260(2) 0.8038(3) 0.0367(13) Uani 1 1 d . . .
H4 H 0.1814 0.6924 0.8293 0.044 Uiso 1 1 calc R . .
C5 C 0.3882(7) 0.7293(2) 0.8034(3) 0.0374(13) Uani 1 1 d . . .
H5 H 0.4525 0.6974 0.8275 0.045 Uiso 1 1 calc R . .
C6 C 0.4594(6) 0.7784(2) 0.7685(2) 0.0330(12) Uani 1 1 d . . .
H6 H 0.5709 0.7810 0.7687 0.040 Uiso 1 1 calc R . .
C7 C 0.3611(5) 0.8228(2) 0.7336(2) 0.0251(10) Uani 1 1 d . . .
C8 C 0.3982(6) 0.8804(2) 0.6923(2) 0.0282(11) Uani 1 1 d . . .
C9 C 0.2380(6) 0.9656(2) 0.6252(2) 0.0316(12) Uani 1 1 d . . .
H9A H 0.3178 0.9955 0.6481 0.038 Uiso 1 1 calc R . .
H9B H 0.1323 0.9835 0.6305 0.038 Uiso 1 1 calc R . .
C10 C 0.2582(5) 0.9595(2) 0.5432(2) 0.0227(10) Uani 1 1 d . . .
C11 C 0.2018(6) 1.0066(2) 0.4952(2) 0.0301(11) Uani 1 1 d . . .
H11 H 0.1450 1.0409 0.5131 0.036 Uiso 1 1 calc R . .
C12 C 0.2277(6) 1.0039(2) 0.4217(2) 0.0288(11) Uani 1 1 d . . .
H12 H 0.1901 1.0373 0.3898 0.035 Uiso 1 1 calc R . .
C13 C 0.3571(6) 0.9096(2) 0.4390(2) 0.0305(11) Uani 1 1 d . . .
H13 H 0.4118 0.8754 0.4196 0.037 Uiso 1 1 calc R . .
C14 C 0.3352(6) 0.9099(2) 0.5136(2) 0.0311(11) Uani 1 1 d . . .
H14 H 0.3731 0.8759 0.5445 0.037 Uiso 1 1 calc R . .
C15 C 0.6113(5) 0.9799(2) 0.1667(2) 0.0254(10) Uani 1 1 d . . .
C16 C 0.7181(6) 0.9373(3) 0.2034(2) 0.0389(13) Uani 1 1 d . . .
H16 H 0.6807 0.8989 0.2217 0.047 Uiso 1 1 calc R . .
C17 C 0.8777(6) 0.9511(3) 0.2131(3) 0.0504(17) Uani 1 1 d . . .
H17 H 0.9507 0.9218 0.2366 0.060 Uiso 1 1 calc R . .
C18 C 0.9292(6) 1.0077(3) 0.1885(3) 0.0497(17) Uani 1 1 d . . .
H18 H 1.0381 1.0181 0.1972 0.060 Uiso 1 1 calc R . .
C19 C 0.8265(7) 1.0497(3) 0.1514(3) 0.0438(15) Uani 1 1 d . . .
H19 H 0.8647 1.0882 0.1335 0.053 Uiso 1 1 calc R . .
C20 C 0.6655(6) 1.0354(2) 0.1403(2) 0.0330(12) Uani 1 1 d . . .
H20 H 0.5938 1.0640 0.1145 0.040 Uiso 1 1 calc R . .
C21 C 0.3677(5) 0.8912(2) 0.1104(2) 0.0259(10) Uani 1 1 d . . .
C22 C 0.4528(6) 0.8787(3) 0.0501(3) 0.0359(12) Uani 1 1 d . . .
H22 H 0.5354 0.9062 0.0393 0.043 Uiso 1 1 calc R . .
C23 C 0.4174(7) 0.8265(3) 0.0061(3) 0.0442(14) Uani 1 1 d . . .
H23 H 0.4751 0.8184 -0.0351 0.053 Uiso 1 1 calc R . .
C24 C 0.2981(7) 0.7863(3) 0.0220(3) 0.0460(14) Uani 1 1 d . . .
H24 H 0.2735 0.7506 -0.0085 0.055 Uiso 1 1 calc R . .
C25 C 0.2148(6) 0.7977(2) 0.0818(3) 0.0380(13) Uani 1 1 d . . .
H25 H 0.1341 0.7694 0.0929 0.046 Uiso 1 1 calc R . .
C26 C 0.2483(6) 0.8503(2) 0.1260(2) 0.0319(12) Uani 1 1 d . . .
H26 H 0.1896 0.8583 0.1669 0.038 Uiso 1 1 calc R . .
C27 C 0.2973(5) 1.0242(2) 0.1125(2) 0.0218(10) Uani 1 1 d . . .
C28 C 0.2288(5) 1.0147(2) 0.0399(2) 0.0251(10) Uani 1 1 d . . .
H28 H 0.2377 0.9751 0.0165 0.030 Uiso 1 1 calc R . .
C29 C 0.1476(6) 1.0636(2) 0.0019(2) 0.0305(11) Uani 1 1 d . . .
H29 H 0.1007 1.0572 -0.0474 0.037 Uiso 1 1 calc R . .
C30 C 0.1348(6) 1.1210(2) 0.0352(3) 0.0327(11) Uani 1 1 d . . .
H30 H 0.0797 1.1542 0.0087 0.039 Uiso 1 1 calc R . .
C31 C 0.2019(6) 1.1308(2) 0.1075(3) 0.0339(12) Uani 1 1 d . . .
H31 H 0.1932 1.1707 0.1304 0.041 Uiso 1 1 calc R . .
C32 C 0.2812(6) 1.0824(2) 0.1460(3) 0.0300(11) Uani 1 1 d . . .
H32 H 0.3253 1.0889 0.1958 0.036 Uiso 1 1 calc R . .
C33 C 0.8140(10) 0.8071(3) 0.4683(4) 0.069(2) Uani 1 1 d . . .
O1 O -0.0112(4) 0.88679(16) 0.67479(17) 0.0368(8) Uani 1 1 d . . .
O2 O 0.5262(4) 0.90285(17) 0.68224(17) 0.0357(8) Uani 1 1 d . . .
O3 O 0.6744(4) 0.88249(16) 0.37334(17) 0.0361(8) Uani 1 1 d . . .
O4 O 0.8128(5) 0.79404(19) 0.3269(2) 0.0544(11) Uani 1 1 d . . .
O5 O 0.9591(5) 0.88264(19) 0.3867(2) 0.0612(12) Uani 1 1 d . . .
P1 P 0.40190(14) 0.96165(6) 0.16470(6) 0.0219(3) Uani 1 1 d . . .
N1 N 0.2539(5) 0.90627(17) 0.66573(18) 0.0245(9) Uani 1 1 d . . .
N2 N 0.3038(4) 0.95602(17) 0.39327(18) 0.0201(8) Uani 1 1 d . . .
Au1 Au 0.34447(2) 0.956161(8) 0.282405(8) 0.02237(6) Uani 1 1 d . . .
S1 S 0.81639(15) 0.84578(6) 0.37827(7) 0.0353(3) Uani 1 1 d . . .
F1 F 0.6892(6) 0.77076(19) 0.4693(2) 0.0888(14) Uani 1 1 d . . .
F2 F 0.8138(8) 0.84851(19) 0.5222(2) 0.130(2) Uani 1 1 d . . .
F3 F 0.9421(7) 0.7712(2) 0.4810(3) 0.140(3) Uani 1 1 d . . .

loop_
_atom_site_aniso_label
_atom_site_aniso_U_11
_atom_site_aniso_U_22
_atom_site_aniso_U_33
_atom_site_aniso_U_23
_atom_site_aniso_U_13
_atom_site_aniso_U_12
C1 0.036(3) 0.030(3) 0.019(2) 0.000(2) 0.0044(19) 0.000(2)
C2 0.033(3) 0.026(3) 0.014(2) -0.0002(19) 0.0002(17) -0.001(2)
C3 0.033(3) 0.034(3) 0.027(2) 0.001(2) 0.007(2) -0.005(2)
C4 0.058(4) 0.026(3) 0.028(3) 0.009(2) 0.010(2) -0.005(3)
C5 0.047(3) 0.031(3) 0.033(3) 0.009(2) 0.000(2) 0.004(3)
C6 0.035(3) 0.037(3) 0.027(2) 0.003(2) 0.000(2) -0.004(2)
C7 0.029(3) 0.027(3) 0.019(2) 0.002(2) 0.0001(18) -0.003(2)
C8 0.037(3) 0.031(3) 0.016(2) 0.000(2) 0.0001(19) -0.001(2)
C9 0.055(3) 0.021(3) 0.020(2) 0.002(2) 0.010(2) 0.007(2)
C10 0.032(3) 0.018(2) 0.017(2) -0.0029(19) 0.0023(18) -0.003(2)
C11 0.046(3) 0.020(3) 0.025(2) -0.001(2) 0.008(2) 0.006(2)
C12 0.042(3) 0.023(3) 0.022(2) 0.005(2) 0.004(2) 0.012(2)
C13 0.040(3) 0.031(3) 0.021(2) -0.001(2) 0.006(2) 0.012(2)
C14 0.046(3) 0.025(3) 0.022(2) 0.007(2) 0.003(2) 0.014(2)
C15 0.024(2) 0.038(3) 0.014(2) -0.005(2) 0.0054(17) -0.004(2)
C16 0.034(3) 0.063(4) 0.022(2) 0.008(3) 0.008(2) 0.008(3)
C17 0.031(3) 0.095(5) 0.026(3) 0.003(3) 0.009(2) 0.014(3)
C18 0.027(3) 0.089(5) 0.035(3) -0.035(3) 0.012(2) -0.012(3)
C19 0.043(3) 0.053(4) 0.039(3) -0.019(3) 0.020(3) -0.022(3)
C20 0.032(3) 0.044(3) 0.024(2) -0.013(2) 0.012(2) -0.011(2)
C21 0.029(3) 0.029(3) 0.020(2) 0.002(2) 0.0010(18) 0.005(2)
C22 0.040(3) 0.038(3) 0.032(3) -0.003(2) 0.013(2) 0.001(3)
C23 0.056(4) 0.041(3) 0.037(3) -0.014(3) 0.013(3) 0.005(3)
C24 0.062(4) 0.036(3) 0.039(3) -0.008(3) -0.003(3) 0.002(3)
C25 0.045(3) 0.029(3) 0.038(3) 0.002(2) -0.005(2) -0.008(3)
C26 0.037(3) 0.034(3) 0.024(2) 0.005(2) 0.000(2) -0.004(2)
C27 0.024(2) 0.020(2) 0.022(2) 0.0035(19) 0.0028(18) -0.0035(19)
C28 0.029(3) 0.031(3) 0.016(2) -0.001(2) 0.0027(18) -0.006(2)
C29 0.033(3) 0.038(3) 0.020(2) 0.001(2) 0.0004(19) -0.004(2)
C30 0.033(3) 0.031(3) 0.034(3) 0.009(2) 0.000(2) 0.000(2)
C31 0.042(3) 0.025(3) 0.035(3) -0.001(2) 0.002(2) 0.000(2)
C32 0.034(3) 0.029(3) 0.027(2) -0.003(2) 0.000(2) -0.005(2)
C33 0.112(6) 0.031(4) 0.053(4) -0.002(3) -0.034(4) -0.005(4)
O1 0.036(2) 0.037(2) 0.0365(19) 0.0031(16) -0.0002(15) 0.0044(17)
O2 0.037(2) 0.042(2) 0.0268(17) 0.0027(16) -0.0010(14) -0.0106(17)
O3 0.035(2) 0.035(2) 0.0383(19) 0.0015(16) 0.0033(15) 0.0070(17)
O4 0.050(3) 0.047(3) 0.068(3) -0.029(2) 0.012(2) 0.001(2)
O5 0.036(2) 0.049(3) 0.098(3) -0.012(2) 0.006(2) -0.007(2)
P1 0.0231(6) 0.0268(7) 0.0161(5) 0.0009(5) 0.0038(4) -0.0018(5)
N1 0.036(2) 0.020(2) 0.0174(18) 0.0013(16) 0.0023(16) -0.0010(18)
N2 0.0221(19) 0.024(2) 0.0144(17) 0.0013(16) 0.0038(14) -0.0022(17)
Au1 0.02431(10) 0.02797(11) 0.01521(9) 0.00154(8) 0.00380(6) -0.00138(8)
S1 0.0327(7) 0.0298(7) 0.0429(7) -0.0061(6) 0.0010(6) 0.0022(6)
F1 0.146(4) 0.051(2) 0.072(3) 0.012(2) 0.021(3) -0.033(3)
F2 0.296(7) 0.046(3) 0.038(2) 0.009(2) -0.028(3) -0.033(4)
F3 0.149(5) 0.059(3) 0.187(5) 0.041(3) -0.110(4) 0.005(3)

loop_
_atom_type_symbol
_atom_type_description
_atom_type_scat_dispersion_real
_atom_type_scat_dispersion_imag
_atom_type_scat_source
C C 0.0033 0.0016 'International Tables Vol C Tables 4.2.6.8 and 6.1.1.4'
H H 0.0000 0.0000 'International Tables Vol C Tables 4.2.6.8 and 6.1.1.4'
O O 0.0106 0.0060 'International Tables Vol C Tables 4.2.6.8 and 6.1.1.4'
P P 0.1023 0.0942 'International Tables Vol C Tables 4.2.6.8 and 6.1.1.4'
N N 0.0061 0.0033 'International Tables Vol C Tables 4.2.6.8 and 6.1.1.4'
Au Au -2.0133 8.8022 'International Tables Vol C Tables 4.2.6.8 and 6.1.1.4'
S S 0.1246 0.1234 'International Tables Vol C Tables 4.2.6.8 and 6.1.1.4'
F F 0.0171 0.0103 'International Tables Vol C Tables 4.2.6.8 and 6.1.1.4'

loop_
_geom_angle_atom_site_label_1
_geom_angle_atom_site_label_2
_geom_angle_atom_site_label_3
_geom_angle
_geom_angle_site_symmetry_1
_geom_angle_site_symmetry_3
_geom_angle_publ_flag
O1 C1 N1 125.5(5) . . ?
O1 C1 C2 129.9(5) . . ?
N1 C1 C2 104.6(4) . . ?
C7 C2 C3 121.3(4) . . ?
C7 C2 C1 108.8(4) . . ?
C3 C2 C1 130.0(4) . . ?
C4 C3 C2 116.8(5) . . ?
C4 C3 H3 121.6 . . ?
C2 C3 H3 121.6 . . ?
C3 C4 C5 121.7(5) . . ?
C3 C4 H4 119.1 . . ?
C5 C4 H4 119.1 . . ?
C4 C5 C6 121.5(5) . . ?
C4 C5 H5 119.3 . . ?
C6 C5 H5 119.3 . . ?
C7 C6 C5 117.0(5) . . ?
C7 C6 H6 121.5 . . ?
C5 C6 H6 121.5 . . ?
C6 C7 C2 121.8(4) . . ?
C6 C7 C8 130.5(4) . . ?
C2 C7 C8 107.7(4) . . ?
O2 C8 N1 124.4(4) . . ?
O2 C8 C7 129.5(4) . . ?
N1 C8 C7 106.0(4) . . ?
N1 C9 C10 113.8(4) . . ?
N1 C9 H9A 108.8 . . ?
C10 C9 H9A 108.8 . . ?
N1 C9 H9B 108.8 . . ?
C10 C9 H9B 108.8 . . ?
H9A C9 H9B 107.7 . . ?
C11 C10 C14 117.4(4) . . ?
C11 C10 C9 119.1(4) . . ?
C14 C10 C9 123.4(4) . . ?
C12 C11 C10 120.0(4) . . ?
C12 C11 H11 120.0 . . ?
C10 C11 H11 120.0 . . ?
N2 C12 C11 122.5(4) . . ?
N2 C12 H12 118.8 . . ?
C11 C12 H12 118.8 . . ?
N2 C13 C14 122.0(4) . . ?
N2 C13 H13 119.0 . . ?
C14 C13 H13 119.0 . . ?
C10 C14 C13 119.9(4) . . ?
C10 C14 H14 120.0 . . ?
C13 C14 H14 120.0 . . ?
C20 C15 C16 119.8(5) . . ?
C20 C15 P1 122.6(4) . . ?
C16 C15 P1 117.2(4) . . ?
C17 C16 C15 120.2(5) . . ?
C17 C16 H16 119.9 . . ?
C15 C16 H16 119.9 . . ?
C18 C17 C16 119.2(6) . . ?
C18 C17 H17 120.4 . . ?
C16 C17 H17 120.4 . . ?
C17 C18 C19 121.4(5) . . ?
C17 C18 H18 119.3 . . ?
C19 C18 H18 119.3 . . ?
C18 C19 C20 119.5(5) . . ?
C18 C19 H19 120.3 . . ?
C20 C19 H19 120.3 . . ?
C15 C20 C19 119.8(5) . . ?
C15 C20 H20 120.1 . . ?
C19 C20 H20 120.1 . . ?
C26 C21 C22 119.3(4) . . ?
C26 C21 P1 119.4(3) . . ?
C22 C21 P1 121.2(4) . . ?
C23 C22 C21 120.3(5) . . ?
C23 C22 H22 119.9 . . ?
C21 C22 H22 119.9 . . ?
C24 C23 C22 120.0(5) . . ?
C24 C23 H23 120.0 . . ?
C22 C23 H23 120.0 . . ?
C25 C24 C23 120.3(5) . . ?
C25 C24 H24 119.9 . . ?
C23 C24 H24 119.9 . . ?
C24 C25 C26 120.3(5) . . ?
C24 C25 H25 119.9 . . ?
C26 C25 H25 119.9 . . ?
C25 C26 C21 119.9(5) . . ?
C25 C26 H26 120.0 . . ?
C21 C26 H26 120.0 . . ?
C32 C27 C28 119.2(4) . . ?
C32 C27 P1 119.4(3) . . ?
C28 C27 P1 121.3(3) . . ?
C29 C28 C27 119.7(4) . . ?
C29 C28 H28 120.2 . . ?
C27 C28 H28 120.2 . . ?
C30 C29 C28 120.5(4) . . ?
C30 C29 H29 119.8 . . ?
C28 C29 H29 119.8 . . ?
C29 C30 C31 120.3(4) . . ?
C29 C30 H30 119.9 . . ?
C31 C30 H30 119.9 . . ?
C32 C31 C30 119.7(5) . . ?
C32 C31 H31 120.1 . . ?
C30 C31 H31 120.1 . . ?
C31 C32 C27 120.6(4) . . ?
C31 C32 H32 119.7 . . ?
C27 C32 H32 119.7 . . ?
F2 C33 F1 108.8(7) . . ?
F2 C33 F3 108.6(6) . . ?
F1 C33 F3 107.9(6) . . ?
F2 C33 S1 111.2(4) . . ?
F1 C33 S1 111.0(4) . . ?
F3 C33 S1 109.2(6) . . ?
C21 P1 C27 106.5(2) . . ?
C21 P1 C15 106.9(2) . . ?
C27 P1 C15 106.3(2) . . ?
C21 P1 Au1 115.96(15) . . ?
C27 P1 Au1 113.04(14) . . ?
C15 P1 Au1 107.54(14) . . ?
C8 N1 C1 112.8(4) . . ?
C8 N1 C9 123.4(4) . . ?
C1 N1 C9 123.5(4) . . ?
C12 N2 C13 118.1(4) . . ?
C12 N2 Au1 120.5(3) . . ?
C13 N2 Au1 121.4(3) . . ?
N2 Au1 P1 175.83(10) . . ?
O3 S1 O4 114.5(2) . . ?
O3 S1 O5 113.9(2) . . ?
O4 S1 O5 116.6(2) . . ?
O3 S1 C33 102.4(3) . . ?
O4 S1 C33 103.3(3) . . ?
O5 S1 C33 103.7(3) . . ?

loop_
_geom_bond_atom_site_label_1
_geom_bond_atom_site_label_2
_geom_bond_distance
_geom_bond_site_symmetry_2
_geom_bond_publ_flag
C1 O1 1.198(5) . ?
C1 N1 1.405(6) . ?
C1 C2 1.493(7) . ?
C2 C7 1.390(6) . ?
C2 C3 1.394(6) . ?
C3 C4 1.379(7) . ?
C3 H3 0.9500 . ?
C4 C5 1.385(7) . ?
C4 H4 0.9500 . ?
C5 C6 1.392(7) . ?
C5 H5 0.9500 . ?
C6 C7 1.373(6) . ?
C6 H6 0.9500 . ?
C7 C8 1.487(6) . ?
C8 O2 1.220(5) . ?
C8 N1 1.386(6) . ?
C9 N1 1.460(5) . ?
C9 C10 1.519(6) . ?
C9 H9A 0.9900 . ?
C9 H9B 0.9900 . ?
C10 C11 1.379(6) . ?
C10 C14 1.380(6) . ?
C11 C12 1.374(6) . ?
C11 H11 0.9500 . ?
C12 N2 1.338(5) . ?
C12 H12 0.9500 . ?
C13 N2 1.338(6) . ?
C13 C14 1.383(6) . ?
C13 H13 0.9500 . ?
C14 H14 0.9500 . ?
C15 C20 1.373(7) . ?
C15 C16 1.401(7) . ?
C15 P1 1.820(5) . ?
C16 C17 1.383(7) . ?
C16 H16 0.9500 . ?
C17 C18 1.373(8) . ?
C17 H17 0.9500 . ?
C18 C19 1.377(8) . ?
C18 H18 0.9500 . ?
C19 C20 1.398(7) . ?
C19 H19 0.9500 . ?
C20 H20 0.9500 . ?
C21 C26 1.389(6) . ?
C21 C22 1.397(6) . ?
C21 P1 1.801(5) . ?
C22 C23 1.381(7) . ?
C22 H22 0.9500 . ?
C23 C24 1.381(8) . ?
C23 H23 0.9500 . ?
C24 C25 1.375(7) . ?
C24 H24 0.9500 . ?
C25 C26 1.389(7) . ?
C25 H25 0.9500 . ?
C26 H26 0.9500 . ?
C27 C32 1.393(6) . ?
C27 C28 1.397(6) . ?
C27 P1 1.812(4) . ?
C28 C29 1.392(7) . ?
C28 H28 0.9500 . ?
C29 C30 1.372(7) . ?
C29 H29 0.9500 . ?
C30 C31 1.390(6) . ?
C30 H30 0.9500 . ?
C31 C32 1.382(7) . ?
C31 H31 0.9500 . ?
C32 H32 0.9500 . ?
C33 F2 1.315(7) . ?
C33 F1 1.316(8) . ?
C33 F3 1.332(8) . ?
C33 S1 1.829(7) . ?
O3 S1 1.434(3) . ?
O4 S1 1.440(4) . ?
O5 S1 1.440(4) . ?
P1 Au1 2.2384(10) . ?
N2 Au1 2.072(3) . ?
